data_7248292
loop_
_publ_author_name
'Yao, Wenxiu'
'Wu, Pengfei'
'Xie, Yidan'
'Shen, Xinyu'
'Xia, Shuwei'
'Yu, Liangmin'

_publ_section_title
;
 Synthesis and photophysical properties of charge transfer cocrystals
 based on TCNB and fluorene and its derivatives
;
_journal_issue 16
_journal_name_full CrystEngComm
_journal_page_first 2155
_journal_page_last 2165
_journal_paper_doi 10.1039/D3CE01208E
_journal_volume 26
_journal_year 2024
_chemical_formula_moiety 'C10 H2 N4, C13 H10'
_chemical_formula_sum 'C23 H12 N4'
_chemical_formula_weight 344.37
_chemical_name_systematic 1,2,4,5-Tetracyanobenzene-Fluorene
_space_group_crystal_system triclinic
_space_group_IT_number 2
_space_group_name_Hall '-P 1'
_space_group_name_H-M_alt 'P -1'
_atom_sites_solution_hydrogens geom
_atom_sites_solution_primary dual
_audit_creation_date 2023-07-12
_audit_creation_method
;
Olex2 1.2
(compiled 2018.05.29 svn.r3508 for OlexSys, GUI svn.r5506)
;
_audit_update_record
;
2023-09-21 deposited with the CCDC.	2024-03-11 downloaded from the CCDC.
;
_cell_angle_alpha 73.766(3)
_cell_angle_beta 83.955(2)
_cell_angle_gamma 88.769(3)
_cell_formula_units_Z 1
_cell_length_a 7.1852(5)
_cell_length_b 7.8039(6)
_cell_length_c 7.9484(6)
_cell_measurement_reflns_used 1933
_cell_measurement_temperature 170
_cell_measurement_theta_max 26.21
_cell_measurement_theta_min 3.71
_cell_volume 425.52(5)
_computing_cell_refinement 'SAINT V8.40A (?, 2016)'
_computing_data_reduction 'SAINT V8.40A (?, 2016)'
_computing_molecular_graphics 'Olex2 (Dolomanov et al., 2009)'
_computing_publication_material 'Olex2 (Dolomanov et al., 2009)'
_computing_structure_refinement 'ShelXL (Sheldrick, 2015)'
_computing_structure_solution 'ShelXT (Sheldrick, 2015)'
_diffrn_ambient_temperature 170
_diffrn_measured_fraction_theta_full 0.993
_diffrn_measured_fraction_theta_max 0.991
_diffrn_measurement_device_type 'D8 VENTURE'
_diffrn_measurement_method '\f and \w scans'
_diffrn_radiation_type MoK\a
_diffrn_radiation_wavelength 0.71073
_diffrn_reflns_av_R_equivalents 0.0485
_diffrn_reflns_av_unetI/netI 0.0562
_diffrn_reflns_Laue_measured_fraction_full 0.993
_diffrn_reflns_Laue_measured_fraction_max 0.991
_diffrn_reflns_limit_h_max 8
_diffrn_reflns_limit_h_min -8
_diffrn_reflns_limit_k_max 9
_diffrn_reflns_limit_k_min -9
_diffrn_reflns_limit_l_max 9
_diffrn_reflns_limit_l_min -9
_diffrn_reflns_number 5005
_diffrn_reflns_point_group_measured_fraction_full 0.993
_diffrn_reflns_point_group_measured_fraction_max 0.991
_diffrn_reflns_theta_full 25.242
_diffrn_reflns_theta_max 26.386
_diffrn_reflns_theta_min 2.851
_diffrn_standards_number 0
_exptl_absorpt_coefficient_mu 0.082
_exptl_absorpt_correction_T_max 0.7454
_exptl_absorpt_correction_T_min 0.5253
_exptl_absorpt_correction_type multi-scan
_exptl_absorpt_process_details
'SADABS-2016/2 (Bruker,2016/2) was used for absorption correction. wR2(int) was 0.1402 before and 0.0607 after correction. The Ratio of minimum to maximum transmission is 0.7047. The \l/2 correction factor is Not present.'
_exptl_crystal_colour yellow
_exptl_crystal_colour_primary yellow
_exptl_crystal_density_diffrn 1.344
_exptl_crystal_description block
_exptl_crystal_F_000 178
_exptl_crystal_size_max 0.15
_exptl_crystal_size_mid 0.08
_exptl_crystal_size_min 0.05
_refine_diff_density_max 0.155
_refine_diff_density_min -0.179
_refine_diff_density_rms 0.036
_refine_ls_extinction_method none
_refine_ls_goodness_of_fit_ref 1.058
_refine_ls_hydrogen_treatment constr
_refine_ls_matrix_type full
_refine_ls_number_parameters 181
_refine_ls_number_reflns 1723
_refine_ls_number_restraints 221
_refine_ls_restrained_S_all 1.006
_refine_ls_R_factor_all 0.0680
_refine_ls_R_factor_gt 0.0471
_refine_ls_shift/su_max 0.000
_refine_ls_shift/su_mean 0.000
_refine_ls_structure_factor_coef Fsqd
_refine_ls_weighting_details 'w=1/[\s^2^(Fo^2^)+(0.0625P)^2^+0.0717P] where P=(Fo^2^+2Fc^2^)/3'
_refine_ls_weighting_scheme calc
_refine_ls_wR_factor_gt 0.1153
_refine_ls_wR_factor_ref 0.1325
_reflns_Friedel_coverage 0.000
_reflns_number_gt 1298
_reflns_number_total 1723
_reflns_threshold_expression 'I > 2\s(I)'
_cod_data_source_file d3ce01208e2.cif
_cod_data_source_block 73tcnb1_0m
_cod_depositor_comments 'Adding full bibliography for 7248291--7248294.cif.'
_cod_database_code 7248292
_shelx_shelxl_version_number 2018/3
_shelx_space_group_comment
;
The symmetry employed for this shelxl refinement is uniquely defined
by the following loop, which should always be used as a source of
symmetry information in preference to the above space-group names.
They are only intended as comments.
;
_shelx_estimated_absorpt_t_max 0.996
_shelx_estimated_absorpt_t_min 0.988
_olex2_refinement_description
;
1. Fixed Uiso
 At 1.2 times of:
  All C(H) groups, All C(H,H) groups
2. Rigid bond restraints
 All non-hydrogen atoms
 with sigma for 1-2 distances of 0.01 and sigma for 1-3 distances of 0.01
3. Uiso/Uaniso restraints and constraints
All non-hydrogen atoms have similar U: within 2A with sigma of 0.04 and sigma
for terminal atoms of 0.08
Uanis(C17) \\sim Ueq, Uanis(C16) \\sim Ueq, Uanis(C15) \\sim Ueq, Uanis(C18)
\\sim Ueq, Uanis(C6) \\sim Ueq, Uanis(C7) \\sim Ueq, Uanis(C8) \\sim Ueq,
Uanis(C9) \\sim Ueq: with sigma of 0.005 and sigma for terminal atoms of 0.01
4. Others
 Fixed Sof: C7(0.5) H7(0.5) C6(0.5) H6(0.5) C8(0.5) H8(0.5) C11(0.5) C10(0.5)
 C9(0.5) H9(0.5) C12(0.5) H12A(0.5) H12B(0.5) C14(0.5) C15(0.5) H15(0.5)
 C18(0.5) H18(0.5) C13(0.5) C16(0.5) H16(0.5) C17(0.5) H17(0.5)
5.a Secondary CH2 refined with riding coordinates:
 C12(H12A,H12B)
5.b Aromatic/amide H refined with riding coordinates:
 C3(H3), C7(H7), C6(H6), C8(H8), C9(H9), C15(H15), C18(H18), C16(H16), C17(H17)
;
_olex2_submission_special_instructions 'No special instructions were received'

loop_
_space_group_symop_operation_xyz
'x, y, z'
'-x, -y, -z'

loop_
_atom_site_label
_atom_site_type_symbol
_atom_site_fract_x
_atom_site_fract_y
_atom_site_fract_z
_atom_site_U_iso_or_equiv
_atom_site_adp_type
_atom_site_occupancy
_atom_site_site_symmetry_order
_atom_site_calc_flag
_atom_site_refinement_flags_posn
_atom_site_refinement_flags_adp
_atom_site_refinement_flags_occupancy
_atom_site_disorder_assembly
_atom_site_disorder_group
N1 N 0.6338(2) 0.69317(19) -0.01657(18) 0.0450(4) Uani 1 1 d . U . . .
N2 N 0.3430(2) -0.00884(19) 0.69531(19) 0.0459(4) Uani 1 1 d . U . . .
C4 C 0.5436(2) 0.56857(19) 0.31860(19) 0.0294(4) Uani 1 1 d . U . . .
C2 C 0.4434(2) 0.32223(19) 0.56837(19) 0.0298(4) Uani 1 1 d . U . . .
C1 C 0.3865(2) 0.1383(2) 0.64021(19) 0.0343(4) Uani 1 1 d . U . . .
C5 C 0.5924(2) 0.6397(2) 0.1319(2) 0.0345(4) Uani 1 1 d . U . . .
C3 C 0.4868(2) 0.3918(2) 0.3879(2) 0.0321(4) Uani 1 1 d . U . . .
H3 H 0.477567 0.318303 0.311778 0.038 Uiso 1 1 calc R . . . .
C7 C 0.1569(18) 0.8504(14) 0.1436(11) 0.044(2) Uani 0.5 1 d . U P A -1
H7 H 0.197793 0.936571 0.036226 0.052 Uiso 0.5 1 calc R . P A -1
C6 C 0.1076(15) 0.6810(12) 0.1389(13) 0.051(2) Uani 0.5 1 d . U P A -1
H6 H 0.113669 0.648400 0.031973 0.061 Uiso 0.5 1 calc R . P A -1
C8 C 0.1484(10) 0.8988(9) 0.3012(10) 0.0443(14) Uani 0.5 1 d . U P A -1
H8 H 0.182981 1.016479 0.298205 0.053 Uiso 0.5 1 calc R . P A -1
C11 C 0.0485(7) 0.5614(6) 0.3022(10) 0.0366(12) Uani 0.5 1 d . U P A -1
C10 C 0.0392(6) 0.6070(8) 0.4591(7) 0.0295(11) Uani 0.5 1 d . U P A -1
C9 C 0.0898(7) 0.7763(9) 0.4631(7) 0.0390(11) Uani 0.5 1 d . U P A -1
H9 H 0.085005 0.807726 0.570657 0.047 Uiso 0.5 1 calc R . P A -1
C12 C -0.0094(5) 0.3692(5) 0.3357(5) 0.0423(8) Uani 0.5 1 d . U P A -1
H12A H 0.094085 0.297989 0.298168 0.051 Uiso 0.5 1 calc R . P A -1
H12B H -0.119862 0.359067 0.274312 0.051 Uiso 0.5 1 calc R . P A -1
C14 C -0.0273(6) 0.4512(7) 0.6036(9) 0.0321(10) Uani 0.5 1 d . U P A -1
C15 C -0.0613(8) 0.4319(8) 0.7816(8) 0.0402(12) Uani 0.5 1 d . U P A -1
H15 H -0.042221 0.526842 0.831288 0.048 Uiso 0.5 1 calc R . P A -1
C18 C -0.1243(10) 0.1469(9) 0.6364(10) 0.0461(15) Uani 0.5 1 d . U P A -1
H18 H -0.146693 0.053769 0.585303 0.055 Uiso 0.5 1 calc R . P A -1
C13 C -0.0561(7) 0.3116(10) 0.5333(6) 0.0349(12) Uani 0.5 1 d . U P A -1
C16 C -0.1255(14) 0.2643(11) 0.8841(12) 0.0446(17) Uani 0.5 1 d . U P A -1
H16 H -0.147730 0.245915 1.007842 0.054 Uiso 0.5 1 calc R . P A -1
C17 C -0.1593(18) 0.1218(12) 0.8181(13) 0.044(2) Uani 0.5 1 d . U P A -1
H17 H -0.204766 0.010685 0.894229 0.053 Uiso 0.5 1 calc R . P A -1

loop_
_atom_site_aniso_label
_atom_site_aniso_U_11
_atom_site_aniso_U_22
_atom_site_aniso_U_33
_atom_site_aniso_U_23
_atom_site_aniso_U_13
_atom_site_aniso_U_12
N1 0.0601(10) 0.0447(9) 0.0288(8) -0.0092(6) 0.0002(7) -0.0069(7)
N2 0.0603(10) 0.0335(9) 0.0419(9) -0.0081(6) -0.0023(7) -0.0069(7)
C4 0.0325(8) 0.0308(8) 0.0242(8) -0.0063(6) -0.0038(6) 0.0016(6)
C2 0.0337(8) 0.0277(8) 0.0272(8) -0.0064(6) -0.0034(6) 0.0001(6)
C1 0.0442(9) 0.0320(9) 0.0263(8) -0.0077(7) -0.0030(7) -0.0017(7)
C5 0.0423(9) 0.0322(9) 0.0297(9) -0.0098(7) -0.0028(7) -0.0035(7)
C3 0.0396(9) 0.0309(8) 0.0275(8) -0.0107(6) -0.0045(7) -0.0005(6)
C7 0.048(3) 0.045(4) 0.030(3) 0.001(2) -0.001(2) 0.002(3)
C6 0.056(3) 0.054(4) 0.047(3) -0.019(3) -0.007(3) 0.000(3)
C8 0.046(3) 0.040(3) 0.040(3) -0.002(2) 0.001(2) 0.000(2)
C11 0.037(2) 0.047(2) 0.031(3) -0.020(3) -0.004(3) 0.0017(17)
C10 0.031(2) 0.027(3) 0.032(3) -0.010(2) -0.0025(16) 0.004(3)
C9 0.043(2) 0.036(3) 0.039(2) -0.013(2) -0.0018(18) 0.000(2)
C12 0.0379(18) 0.049(2) 0.046(2) -0.0234(16) -0.0033(15) 0.0019(15)
C14 0.0331(19) 0.034(2) 0.032(3) -0.014(2) -0.002(2) 0.0009(15)
C15 0.042(2) 0.045(2) 0.034(3) -0.010(2) -0.006(2) -0.0027(17)
C18 0.043(3) 0.046(3) 0.049(4) -0.012(3) -0.006(3) 0.003(2)
C13 0.035(2) 0.030(4) 0.043(2) -0.015(3) -0.0057(16) 0.003(3)
C16 0.043(3) 0.046(4) 0.042(3) -0.004(3) -0.009(2) -0.007(3)
C17 0.044(3) 0.032(3) 0.050(4) -0.002(3) -0.008(3) -0.006(2)

loop_
_atom_type_symbol
_atom_type_description
_atom_type_scat_dispersion_real
_atom_type_scat_dispersion_imag
_atom_type_scat_source
C C 0.0033 0.0016 'International Tables Vol C Tables 4.2.6.8 and 6.1.1.4'
H H 0.0000 0.0000 'International Tables Vol C Tables 4.2.6.8 and 6.1.1.4'
N N 0.0061 0.0033 'International Tables Vol C Tables 4.2.6.8 and 6.1.1.4'

loop_
_geom_angle_atom_site_label_1
_geom_angle_atom_site_label_2
_geom_angle_atom_site_label_3
_geom_angle
_geom_angle_site_symmetry_1
_geom_angle_site_symmetry_3
_geom_angle_publ_flag
C2 C4 C5 119.99(13) 2_666 . ?
C3 C4 C2 119.97(13) . 2_666 ?
C3 C4 C5 120.02(13) . . ?
C4 C2 C1 120.03(13) 2_666 . ?
C3 C2 C4 120.04(14) . 2_666 ?
C3 C2 C1 119.93(13) . . ?
N2 C1 C2 178.90(17) . . ?
N1 C5 C4 178.47(18) . . ?
C4 C3 C2 119.98(13) . . ?
C4 C3 H3 120.0 . . ?
C2 C3 H3 120.0 . . ?
C6 C7 H7 118.8 . . ?
C6 C7 C8 122.3(8) . . ?
C8 C7 H7 118.8 . . ?
C7 C6 H6 122.2 . . ?
C7 C6 C11 115.6(8) . . ?
C11 C6 H6 122.2 . . ?
C7 C8 H8 119.5 . . ?
C9 C8 C7 121.0(7) . . ?
C9 C8 H8 119.5 . . ?
C6 C11 C12 126.7(7) . . ?
C10 C11 C6 122.9(5) . . ?
C10 C11 C12 110.4(6) . . ?
C11 C10 C9 121.3(5) . . ?
C11 C10 C14 108.6(8) . . ?
C9 C10 C14 130.1(8) . . ?
C8 C9 H9 121.5 . . ?
C10 C9 C8 116.9(6) . . ?
C10 C9 H9 121.5 . . ?
C11 C12 H12A 111.3 . . ?
C11 C12 H12B 111.3 . . ?
C11 C12 C13 102.1(4) . . ?
H12A C12 H12B 109.2 . . ?
C13 C12 H12A 111.3 . . ?
C13 C12 H12B 111.3 . . ?
C15 C14 C10 130.1(8) . . ?
C15 C14 C13 121.5(6) . . ?
C13 C14 C10 108.4(8) . . ?
C14 C15 H15 122.2 . . ?
C14 C15 C16 115.6(7) . . ?
C16 C15 H15 122.2 . . ?
C13 C18 H18 121.0 . . ?
C13 C18 C17 117.9(6) . . ?
C17 C18 H18 121.0 . . ?
C14 C13 C12 110.5(6) . . ?
C14 C13 C18 122.2(5) . . ?
C18 C13 C12 127.3(7) . . ?
C15 C16 H16 117.7 . . ?
C17 C16 C15 124.6(9) . . ?
C17 C16 H16 117.7 . . ?
C18 C17 H17 121.0 . . ?
C16 C17 C18 118.1(8) . . ?
C16 C17 H17 121.0 . . ?

loop_
_geom_bond_atom_site_label_1
_geom_bond_atom_site_label_2
_geom_bond_distance
_geom_bond_site_symmetry_2
_geom_bond_publ_flag
N1 C5 1.145(2) . ?
N2 C1 1.146(2) . ?
C4 C2 1.411(2) 2_666 ?
C4 C5 1.440(2) . ?
C4 C3 1.388(2) . ?
C2 C1 1.439(2) . ?
C2 C3 1.389(2) . ?
C3 H3 0.9500 . ?
C7 H7 0.9500 . ?
C7 C6 1.387(11) . ?
C7 C8 1.401(9) . ?
C6 H6 0.9500 . ?
C6 C11 1.400(10) . ?
C8 H8 0.9500 . ?
C8 C9 1.401(7) . ?
C11 C10 1.384(7) . ?
C11 C12 1.507(6) . ?
C10 C9 1.388(6) . ?
C10 C14 1.468(6) . ?
C9 H9 0.9500 . ?
C12 H12A 0.9900 . ?
C12 H12B 0.9900 . ?
C12 C13 1.510(6) . ?
C14 C15 1.376(7) . ?
C14 C13 1.384(7) . ?
C15 H15 0.9500 . ?
C15 C16 1.392(9) . ?
C18 H18 0.9500 . ?
C18 C13 1.385(8) . ?
C18 C17 1.398(11) . ?
C16 H16 0.9500 . ?
C16 C17 1.391(11) . ?
C17 H17 0.9500 . ?
